data_4301565
loop_
_publ_author_name
'Ramaswamy Murugavel'
'Ganesan Prabusankar'
'Ashish Sharma'
'Raghavan B. Sunoj'
'Ray J. Butcher'

_publ_contact_author_address
;
Department of Chemistry
Indian Institute of Technology Bombay
Powai
Mumbai
Maharastra
400076
INDIA
;
_publ_contact_author_email RMV@CHEM.IITB.AC.IN
_publ_contact_author_name 'Ramaswamy Murugavel'
_publ_section_title
;
Conformational and Isomeric Preferences of Six-Membered Inorganic
Heterocycles [EtNP(E)(OR)]3 (E = Lone Pair, O, S, or Se): A Synthetic,
Spectroscopic, Structural, and Computational Study
;
_journal_name_full 'Inorganic Chemistry'
_journal_page_first 2048
_journal_page_last 2059
_journal_paper_doi 10.1021/ic801945q
_journal_volume 48
_journal_year 2009
_chemical_formula_moiety '[EtNP(OAr)]3 '
_chemical_formula_sum 'C30 H42 N3 O3 P3'
_chemical_formula_weight 585.58
_chemical_melting_point 166
_chemical_name_common Cyclotriphosphazne
_chemical_name_systematic
;
 ?
;
_space_group_IT_number 14
_symmetry_cell_setting monoclinic
_symmetry_space_group_name_Hall '-P 2yn'
_symmetry_space_group_name_H-M 'P 1 21/n 1'
_atom_sites_solution_hydrogens geom
_atom_sites_solution_primary direct
_atom_sites_solution_secondary difmap
_audit_creation_method SHELXL-97
_cell_angle_alpha 90.00
_cell_angle_beta 101.520(10)
_cell_angle_gamma 90.00
_cell_formula_units_Z 4
_cell_length_a 8.5910(15)
_cell_length_b 19.2723(19)
_cell_length_c 20.150(2)
_cell_measurement_reflns_used 25
_cell_measurement_temperature 293(2)
_cell_measurement_theta_max 14
_cell_measurement_theta_min 11
_cell_volume 3269.0(7)
_computing_cell_refinement ARGUSS
_computing_data_collection ARGUSS
_computing_data_reduction OSCAIL
_computing_molecular_graphics PLUTON/ORTEP
_computing_publication_material CIFTAB
_computing_structure_refinement 'SHELXL-97 (Sheldrick, 1997)'
_computing_structure_solution 'SHELXS-97 (Sheldrick, 1990)'
_diffrn_ambient_temperature 293(2)
_diffrn_measured_fraction_theta_full 1.000
_diffrn_measured_fraction_theta_max 1.000
_diffrn_measurement_device_type MACH3
_diffrn_radiation_monochromator graphite
_diffrn_radiation_source 'fine-focus sealed tube'
_diffrn_radiation_type MoK\a
_diffrn_radiation_wavelength 0.71069
_diffrn_reflns_av_R_equivalents 0.0070
_diffrn_reflns_av_sigmaI/netI 0.0343
_diffrn_reflns_limit_h_max 10
_diffrn_reflns_limit_h_min -8
_diffrn_reflns_limit_k_max 22
_diffrn_reflns_limit_k_min -6
_diffrn_reflns_limit_l_max 23
_diffrn_reflns_limit_l_min -23
_diffrn_reflns_number 6544
_diffrn_reflns_theta_full 25.00
_diffrn_reflns_theta_max 25.00
_diffrn_reflns_theta_min 1.48
_diffrn_standards_decay_% 0
_diffrn_standards_interval_count 200
_diffrn_standards_number 3
_exptl_absorpt_coefficient_mu 0.215
_exptl_absorpt_correction_type none
_exptl_crystal_colour colorless
_exptl_crystal_density_diffrn 1.190
_exptl_crystal_density_method 'not measured'
_exptl_crystal_description 'rectangular blocks'
_exptl_crystal_F_000 1248
_exptl_crystal_size_max 0.5
_exptl_crystal_size_mid 0.5
_exptl_crystal_size_min 0.4
_refine_diff_density_max 0.470
_refine_diff_density_min -0.428
_refine_diff_density_rms 0.044
_refine_ls_extinction_method none
_refine_ls_goodness_of_fit_ref 1.093
_refine_ls_hydrogen_treatment constr
_refine_ls_matrix_type full
_refine_ls_number_parameters 361
_refine_ls_number_reflns 5752
_refine_ls_number_restraints 0
_refine_ls_restrained_S_all 1.093
_refine_ls_R_factor_all 0.0783
_refine_ls_R_factor_gt 0.0518
_refine_ls_shift/su_max 0.001
_refine_ls_shift/su_mean 0.000
_refine_ls_structure_factor_coef Fsqd
_refine_ls_weighting_details 'calc w=1/[\s^2^(Fo^2^)+(0.0802P)^2^+0.6998P] where P=(Fo^2^+2Fc^2^)/3'
_refine_ls_weighting_scheme calc
_refine_ls_wR_factor_gt 0.1445
_refine_ls_wR_factor_ref 0.1534
_reflns_number_gt 4015
_reflns_number_total 5752
_reflns_threshold_expression >2sigma(I)
_cod_data_source_file ic801945q_si_001_4.cif
_cod_data_source_block rm043a
_cod_original_sg_symbol_H-M 'P 21/n'
_cod_database_code 4301565

loop_
_symmetry_equiv_pos_as_xyz
'x, y, z'
'x+1/2, -y+1/2, z+1/2'
'-x, -y, -z'
'-x-1/2, y-1/2, -z-1/2'

loop_
_atom_site_label
_atom_site_type_symbol
_atom_site_fract_x
_atom_site_fract_y
_atom_site_fract_z
_atom_site_U_iso_or_equiv
_atom_site_adp_type
_atom_site_occupancy
_atom_site_symmetry_multiplicity
_atom_site_calc_flag
_atom_site_refinement_flags
_atom_site_disorder_assembly
_atom_site_disorder_group
P1 P 0.15393(9) 0.51552(4) 0.81102(4) 0.0590(2) Uani 1 1 d . . .
P2 P 0.01564(9) 0.66681(4) 0.79777(4) 0.0597(2) Uani 1 1 d . . .
P3 P 0.08416(9) 0.59123(4) 0.66979(3) 0.0563(2) Uani 1 1 d . . .
O1 O 0.3461(2) 0.53451(10) 0.84039(10) 0.0651(5) Uani 1 1 d . . .
O2 O 0.1827(2) 0.71331(11) 0.80805(9) 0.0675(5) Uani 1 1 d . . .
O3 O 0.2659(2) 0.62419(10) 0.67190(9) 0.0637(5) Uani 1 1 d . . .
N1 N 0.0722(3) 0.58953(14) 0.83399(12) 0.0737(7) Uani 1 1 d . . .
N2 N -0.0037(3) 0.64818(12) 0.71461(11) 0.0583(6) Uani 1 1 d . . .
N3 N 0.1268(3) 0.52502(12) 0.72582(11) 0.0581(6) Uani 1 1 d . . .
C1 C 0.0848(6) 0.6003(3) 0.9241(4) 0.168(3) Uani 1 1 d . . .
H1A H 0.1702 0.5746 0.9523 0.201 Uiso 1 1 calc R . .
H1B H 0.0822 0.6482 0.9388 0.201 Uiso 1 1 calc R . .
C2 C -0.0469(8) 0.5703(3) 0.9135(4) 0.183(3) Uani 1 1 d . . .
H2A H -0.1274 0.6014 0.8907 0.275 Uiso 1 1 calc R . .
H2B H -0.0720 0.5565 0.9560 0.275 Uiso 1 1 calc R . .
H2C H -0.0426 0.5301 0.8859 0.275 Uiso 1 1 calc R . .
C3 C -0.1078(3) 0.69852(17) 0.66944(16) 0.0707(8) Uani 1 1 d . . .
H3A H -0.1055 0.7429 0.6924 0.085 Uiso 1 1 calc R . .
H3B H -0.0660 0.7055 0.6286 0.085 Uiso 1 1 calc R . .
C4 C -0.2752(4) 0.6740(3) 0.6505(2) 0.1299(18) Uani 1 1 d . . .
H4A H -0.2767 0.6267 0.6353 0.195 Uiso 1 1 calc R . .
H4B H -0.3324 0.7026 0.6148 0.195 Uiso 1 1 calc R . .
H4C H -0.3245 0.6768 0.6892 0.195 Uiso 1 1 calc R . .
C5 C 0.1345(4) 0.45611(16) 0.69231(17) 0.0736(9) Uani 1 1 d . . .
H5A H 0.1831 0.4623 0.6532 0.088 Uiso 1 1 calc R . .
H5B H 0.2025 0.4255 0.7236 0.088 Uiso 1 1 calc R . .
C6 C -0.0220(6) 0.4224(2) 0.6701(2) 0.1219(16) Uani 1 1 d . . .
H6A H -0.0697 0.4146 0.7087 0.183 Uiso 1 1 calc R . .
H6B H -0.0082 0.3788 0.6490 0.183 Uiso 1 1 calc R . .
H6C H -0.0896 0.4519 0.6384 0.183 Uiso 1 1 calc R . .
C11 C 0.4604(4) 0.48088(15) 0.85314(16) 0.0652(8) Uani 1 1 d . . .
C12 C 0.4600(4) 0.43506(16) 0.90674(18) 0.0765(9) Uani 1 1 d . . .
C13 C 0.5787(5) 0.38503(19) 0.9188(2) 0.0970(13) Uani 1 1 d . . .
H13 H 0.5809 0.3532 0.9536 0.116 Uiso 1 1 calc R . .
C14 C 0.6930(6) 0.3819(2) 0.8797(3) 0.1068(15) Uani 1 1 d . . .
H14 H 0.7707 0.3477 0.8882 0.128 Uiso 1 1 calc R . .
C15 C 0.6935(4) 0.4288(2) 0.8285(2) 0.0960(12) Uani 1 1 d . . .
H15 H 0.7731 0.4265 0.8033 0.115 Uiso 1 1 calc R . .
C16 C 0.5766(4) 0.47994(18) 0.81357(17) 0.0751(9) Uani 1 1 d . . .
C17 C 0.3434(5) 0.4406(2) 0.95366(19) 0.0997(13) Uani 1 1 d . . .
H17A H 0.3634 0.4042 0.9867 0.150 Uiso 1 1 calc R . .
H17B H 0.2371 0.4365 0.9279 0.150 Uiso 1 1 calc R . .
H17C H 0.3558 0.4848 0.9762 0.150 Uiso 1 1 calc R . .
C18 C 0.5779(5) 0.5321(2) 0.7596(2) 0.1037(13) Uani 1 1 d . . .
H18A H 0.4774 0.5316 0.7285 0.156 Uiso 1 1 calc R . .
H18B H 0.6609 0.5211 0.7357 0.156 Uiso 1 1 calc R . .
H18C H 0.5963 0.5773 0.7795 0.156 Uiso 1 1 calc R . .
C21 C 0.2281(3) 0.75721(16) 0.86368(13) 0.0596(7) Uani 1 1 d . . .
C22 C 0.3764(3) 0.74449(16) 0.90534(14) 0.0646(7) Uani 1 1 d . . .
C23 C 0.4253(4) 0.78707(19) 0.96092(16) 0.0772(9) Uani 1 1 d . . .
H23 H 0.5223 0.7786 0.9897 0.093 Uiso 1 1 calc R . .
C24 C 0.3332(5) 0.8418(2) 0.97443(17) 0.0828(10) Uani 1 1 d . . .
H24 H 0.3661 0.8692 1.0126 0.099 Uiso 1 1 calc R . .
C25 C 0.1919(4) 0.85528(18) 0.93065(17) 0.0764(9) Uani 1 1 d . . .
H25 H 0.1315 0.8931 0.9390 0.092 Uiso 1 1 calc R . .
C26 C 0.1367(4) 0.81413(16) 0.87431(15) 0.0654(8) Uani 1 1 d . . .
C27 C 0.4821(4) 0.68720(19) 0.8884(2) 0.0945(12) Uani 1 1 d . . .
H27A H 0.5816 0.6880 0.9202 0.142 Uiso 1 1 calc R . .
H27B H 0.5007 0.6940 0.8435 0.142 Uiso 1 1 calc R . .
H27C H 0.4313 0.6432 0.8909 0.142 Uiso 1 1 calc R . .
C28 C -0.0151(4) 0.83410(19) 0.82525(19) 0.0915(11) Uani 1 1 d . . .
H28A H -0.0995 0.8036 0.8313 0.137 Uiso 1 1 calc R . .
H28B H 0.0012 0.8303 0.7796 0.137 Uiso 1 1 calc R . .
H28C H -0.0429 0.8810 0.8338 0.137 Uiso 1 1 calc R . .
C31 C 0.2948(3) 0.65965(17) 0.61456(14) 0.0618(8) Uani 1 1 d . . .
C32 C 0.3211(3) 0.73079(17) 0.61914(16) 0.0688(8) Uani 1 1 d . . .
C33 C 0.3603(4) 0.76438(19) 0.5634(2) 0.0824(10) Uani 1 1 d . . .
H33 H 0.3802 0.8118 0.5657 0.099 Uiso 1 1 calc R . .
C34 C 0.3703(4) 0.7290(2) 0.5049(2) 0.0899(11) Uani 1 1 d . . .
H34 H 0.3953 0.7525 0.4681 0.108 Uiso 1 1 calc R . .
C35 C 0.3432(4) 0.6593(2) 0.50158(18) 0.0862(10) Uani 1 1 d . . .
H35 H 0.3483 0.6356 0.4619 0.103 Uiso 1 1 calc R . .
C36 C 0.3080(4) 0.62306(18) 0.55623(17) 0.0743(9) Uani 1 1 d . . .
C37 C 0.3169(5) 0.7702(2) 0.6824(2) 0.0970(11) Uani 1 1 d . . .
H37A H 0.2091 0.7740 0.6883 0.145 Uiso 1 1 calc R . .
H37B H 0.3601 0.8158 0.6792 0.145 Uiso 1 1 calc R . .
H37C H 0.3789 0.7463 0.7204 0.145 Uiso 1 1 calc R . .
C38 C 0.2905(6) 0.5451(2) 0.5517(2) 0.1110(14) Uani 1 1 d . . .
H38A H 0.1799 0.5330 0.5438 0.166 Uiso 1 1 calc R . .
H38B H 0.3442 0.5245 0.5935 0.166 Uiso 1 1 calc R . .
H38C H 0.3364 0.5281 0.5152 0.166 Uiso 1 1 calc R . .

loop_
_atom_site_aniso_label
_atom_site_aniso_U_11
_atom_site_aniso_U_22
_atom_site_aniso_U_33
_atom_site_aniso_U_23
_atom_site_aniso_U_13
_atom_site_aniso_U_12
P1 0.0612(5) 0.0603(5) 0.0557(4) 0.0074(3) 0.0125(3) 0.0071(4)
P2 0.0536(4) 0.0700(5) 0.0546(4) 0.0005(3) 0.0087(3) 0.0168(4)
P3 0.0534(4) 0.0648(5) 0.0487(4) 0.0020(3) 0.0051(3) 0.0060(4)
O1 0.0645(12) 0.0530(11) 0.0732(13) 0.0019(9) 0.0026(10) 0.0065(9)
O2 0.0563(11) 0.0892(15) 0.0546(11) -0.0101(10) 0.0051(9) 0.0052(10)
O3 0.0533(11) 0.0757(13) 0.0601(11) 0.0147(10) 0.0069(9) 0.0060(9)
N1 0.0917(19) 0.0845(18) 0.0490(13) 0.0099(12) 0.0242(13) 0.0300(15)
N2 0.0505(13) 0.0681(15) 0.0513(13) 0.0033(11) -0.0020(10) 0.0141(11)
N3 0.0608(14) 0.0582(14) 0.0557(13) 0.0004(11) 0.0125(11) 0.0067(11)
C1 0.091(3) 0.088(3) 0.305(9) 0.050(4) -0.007(4) 0.004(3)
C2 0.160(6) 0.114(4) 0.239(7) -0.008(5) -0.048(5) -0.012(4)
C3 0.0635(19) 0.078(2) 0.0649(18) 0.0095(16) -0.0002(14) 0.0174(16)
C4 0.052(2) 0.183(5) 0.141(4) 0.060(3) -0.011(2) 0.013(3)
C5 0.090(2) 0.0640(19) 0.0716(19) -0.0024(15) 0.0272(17) 0.0080(17)
C6 0.127(4) 0.105(3) 0.136(4) -0.050(3) 0.031(3) -0.036(3)
C11 0.0642(19) 0.0510(16) 0.0702(19) -0.0079(14) -0.0110(15) 0.0028(14)
C12 0.080(2) 0.0573(18) 0.078(2) -0.0010(16) -0.0169(18) -0.0030(16)
C13 0.100(3) 0.063(2) 0.107(3) 0.005(2) -0.029(2) 0.009(2)
C14 0.100(3) 0.074(3) 0.122(4) -0.022(2) -0.036(3) 0.033(2)
C15 0.071(2) 0.099(3) 0.106(3) -0.026(2) -0.010(2) 0.020(2)
C16 0.065(2) 0.079(2) 0.075(2) -0.0118(18) -0.0003(16) 0.0079(17)
C17 0.106(3) 0.096(3) 0.086(3) 0.029(2) -0.005(2) -0.009(2)
C18 0.082(3) 0.134(4) 0.099(3) 0.013(3) 0.027(2) 0.022(2)
C21 0.0604(17) 0.0710(19) 0.0451(14) 0.0014(13) 0.0054(12) 0.0000(14)
C22 0.0640(18) 0.0666(18) 0.0601(17) 0.0070(14) 0.0047(14) -0.0042(15)
C23 0.077(2) 0.087(2) 0.0607(19) 0.0078(17) -0.0022(16) -0.019(2)
C24 0.096(3) 0.089(3) 0.063(2) -0.0064(18) 0.0130(19) -0.022(2)
C25 0.090(2) 0.071(2) 0.075(2) -0.0086(17) 0.0315(19) -0.0093(18)
C26 0.0664(18) 0.0706(19) 0.0605(17) 0.0085(15) 0.0158(14) 0.0034(15)
C27 0.067(2) 0.095(3) 0.109(3) -0.009(2) -0.0129(19) 0.0083(19)
C28 0.092(3) 0.085(2) 0.092(3) 0.003(2) 0.005(2) 0.026(2)
C31 0.0436(15) 0.079(2) 0.0627(18) 0.0187(15) 0.0100(12) 0.0114(14)
C32 0.0478(16) 0.077(2) 0.080(2) 0.0145(17) 0.0101(14) 0.0052(15)
C33 0.0590(19) 0.078(2) 0.110(3) 0.029(2) 0.0189(18) 0.0054(17)
C34 0.069(2) 0.111(3) 0.094(3) 0.038(2) 0.0282(19) 0.008(2)
C35 0.080(2) 0.109(3) 0.077(2) 0.016(2) 0.0321(18) 0.010(2)
C36 0.067(2) 0.085(2) 0.076(2) 0.0131(18) 0.0257(16) 0.0103(17)
C37 0.106(3) 0.085(3) 0.104(3) -0.003(2) 0.031(2) -0.013(2)
C38 0.158(4) 0.090(3) 0.102(3) -0.002(2) 0.066(3) 0.011(3)

loop_
_atom_type_symbol
_atom_type_description
_atom_type_scat_dispersion_real
_atom_type_scat_dispersion_imag
_atom_type_scat_source
C C 0.0033 0.0016 'International Tables Vol C Tables 4.2.6.8 and 6.1.1.4'
H H 0.0000 0.0000 'International Tables Vol C Tables 4.2.6.8 and 6.1.1.4'
O O 0.0106 0.0060 'International Tables Vol C Tables 4.2.6.8 and 6.1.1.4'
N N 0.0061 0.0033 'International Tables Vol C Tables 4.2.6.8 and 6.1.1.4'
P P 0.1023 0.0942 'International Tables Vol C Tables 4.2.6.8 and 6.1.1.4'

loop_
_geom_angle_atom_site_label_1
_geom_angle_atom_site_label_2
_geom_angle_atom_site_label_3
_geom_angle
_geom_angle_site_symmetry_1
_geom_angle_site_symmetry_3
_geom_angle_publ_flag
O1 P1 N1 98.76(13) . . ?
O1 P1 N3 105.08(11) . . ?
N1 P1 N3 101.83(12) . . ?
O2 P2 N1 104.72(13) . . ?
O2 P2 N2 98.57(11) . . ?
N1 P2 N2 101.79(12) . . ?
O3 P3 N2 104.65(11) . . ?
O3 P3 N3 101.07(11) . . ?
N2 P3 N3 101.13(11) . . ?
C11 O1 P1 120.21(17) . . ?
C21 O2 P2 121.33(17) . . ?
C31 O3 P3 118.62(16) . . ?
P2 N1 P1 136.40(15) . . ?
P2 N1 C1 106.7(2) . . ?
P1 N1 C1 115.2(2) . . ?
C3 N2 P2 113.18(19) . . ?
C3 N2 P3 111.82(18) . . ?
P2 N2 P3 134.54(13) . . ?
C5 N3 P3 113.00(18) . . ?
C5 N3 P1 110.56(18) . . ?
P3 N3 P1 136.34(14) . . ?
C2 C1 N1 84.6(6) . . ?
C4 C3 N2 112.2(3) . . ?
C6 C5 N3 114.0(3) . . ?
C12 C11 C16 123.1(3) . . ?
C12 C11 O1 119.7(3) . . ?
C16 C11 O1 117.1(3) . . ?
C13 C12 C11 117.4(4) . . ?
C13 C12 C17 119.7(4) . . ?
C11 C12 C17 122.9(3) . . ?
C14 C13 C12 120.9(4) . . ?
C15 C14 C13 120.7(4) . . ?
C14 C15 C16 121.1(4) . . ?
C15 C16 C11 116.9(4) . . ?
C15 C16 C18 121.7(4) . . ?
C11 C16 C18 121.4(3) . . ?
C26 C21 O2 121.7(2) . . ?
C26 C21 C22 121.3(3) . . ?
O2 C21 C22 116.7(3) . . ?
C23 C22 C21 118.3(3) . . ?
C23 C22 C27 121.1(3) . . ?
C21 C22 C27 120.6(3) . . ?
C24 C23 C22 121.4(3) . . ?
C25 C24 C23 119.1(3) . . ?
C24 C25 C26 122.0(3) . . ?
C25 C26 C21 117.7(3) . . ?
C25 C26 C28 119.7(3) . . ?
C21 C26 C28 122.5(3) . . ?
C32 C31 C36 121.0(3) . . ?
C32 C31 O3 118.5(3) . . ?
C36 C31 O3 120.3(3) . . ?
C31 C32 C33 117.8(3) . . ?
C31 C32 C37 121.9(3) . . ?
C33 C32 C37 120.2(3) . . ?
C34 C33 C32 121.7(3) . . ?
C35 C34 C33 119.4(3) . . ?
C34 C35 C36 121.3(4) . . ?
C35 C36 C31 118.8(3) . . ?
C35 C36 C38 119.2(3) . . ?
C31 C36 C38 122.0(3) . . ?

loop_
_geom_bond_atom_site_label_1
_geom_bond_atom_site_label_2
_geom_bond_distance
_geom_bond_site_symmetry_2
_geom_bond_publ_flag
P1 O1 1.679(2) . ?
P1 N1 1.695(3) . ?
P1 N3 1.696(2) . ?
P2 O2 1.670(2) . ?
P2 N1 1.687(3) . ?
P2 N2 1.689(2) . ?
P3 O3 1.678(2) . ?
P3 N2 1.692(2) . ?
P3 N3 1.695(2) . ?
O1 C11 1.413(3) . ?
O2 C21 1.396(3) . ?
O3 C31 1.407(3) . ?
N1 C1 1.809(8) . ?
N2 C3 1.498(3) . ?
N3 C5 1.497(4) . ?
C1 C2 1.251(7) . ?
C3 C4 1.490(5) . ?
C5 C6 1.480(5) . ?
C11 C12 1.395(4) . ?
C11 C16 1.397(5) . ?
C12 C13 1.389(5) . ?
C12 C17 1.512(5) . ?
C13 C14 1.377(6) . ?
C14 C15 1.373(6) . ?
C15 C16 1.396(5) . ?
C16 C18 1.483(5) . ?
C21 C26 1.390(4) . ?
C21 C22 1.400(4) . ?
C22 C23 1.384(4) . ?
C22 C27 1.511(4) . ?
C23 C24 1.378(5) . ?
C24 C25 1.375(5) . ?
C25 C26 1.388(4) . ?
C26 C28 1.520(4) . ?
C31 C32 1.390(4) . ?
C31 C36 1.394(4) . ?
C32 C33 1.394(4) . ?
C32 C37 1.490(5) . ?
C33 C34 1.378(5) . ?
C34 C35 1.363(5) . ?
C35 C36 1.388(4) . ?
C36 C38 1.512(5) . ?
